data_1555748
loop_
_publ_author_name
'Janssen-M\"uller, Daniel'
'Singha, Santanu'
'Olyschl\"ager, Theresa'
'Daniliuc, Constantin G.'
'Glorius, Frank'

_publ_section_title
;
 Annulation of o-Quinodimethanes through N-Heterocyclic Carbene Catalysis
 for the Synthesis of 1-Isochromanones.
;
_journal_issue 17
_journal_name_full 'Organic letters'
_journal_page_first 4444
_journal_page_last 4447
_journal_paper_doi 10.1021/acs.orglett.6b02335
_journal_volume 18
_journal_year 2016
_chemical_formula_sum 'C27.5 H26 Br3 Cl N2 O'
_chemical_formula_weight 675.68
_space_group_crystal_system triclinic
_space_group_IT_number 2
_space_group_name_Hall '-P 1'
_space_group_name_H-M_alt 'P -1'
_atom_sites_solution_hydrogens geom
_cell_angle_alpha 90.665(2)
_cell_angle_beta 104.582(2)
_cell_angle_gamma 94.448(2)
_cell_formula_units_Z 4
_cell_length_a 10.1204(4)
_cell_length_b 17.4091(7)
_cell_length_c 19.0464(8)
_cell_measurement_reflns_used 9113
_cell_measurement_temperature 100.(2)
_cell_measurement_theta_max 68.2937
_cell_measurement_theta_min 2.5470
_cell_volume 3236.2(2)
_computing_cell_refinement 'SAINT V8.34A (Bruker AXS Inc., 2013)'
_computing_data_collection
;
APEX2 v.2014.1-1 (Bruker AXS Inc., 2014)

;
_computing_data_reduction 'SAINT V8.34A (Bruker AXS Inc., 2013)'
_computing_molecular_graphics 'XP (Sheldrick, 2014)'
_computing_publication_material 'SHELXL-2014 (Sheldrick, 2014)'
_computing_structure_refinement 'SHELXL-2014/7 (Sheldrick, 2014)'
_computing_structure_solution 'SHELXL-2014 (Sheldrick, 2014)'
_diffrn_ambient_temperature 100.(2)
_diffrn_detector_area_resol_mean 10.4167
_diffrn_measured_fraction_theta_full 0.972
_diffrn_measured_fraction_theta_max 0.972
_diffrn_measurement_device_type 'Bruker D8 Venture PHOTON 100 CMOS'
_diffrn_measurement_method 'omega and phi scans'
_diffrn_radiation_monochromator 'MX mirror'
_diffrn_radiation_type 'Cu K\a'
_diffrn_radiation_wavelength 1.54178
_diffrn_reflns_av_R_equivalents 0.0473
_diffrn_reflns_av_unetI/netI 0.0281
_diffrn_reflns_limit_h_max 12
_diffrn_reflns_limit_h_min -12
_diffrn_reflns_limit_k_max 20
_diffrn_reflns_limit_k_min -20
_diffrn_reflns_limit_l_max 22
_diffrn_reflns_limit_l_min -22
_diffrn_reflns_number 81737
_diffrn_reflns_theta_full 68.50
_diffrn_reflns_theta_max 68.50
_diffrn_reflns_theta_min 2.40
_diffrn_source 'Cu ImS'
_diffrn_source_type 'micro focus tube'
_exptl_absorpt_coefficient_mu 5.535
_exptl_absorpt_correction_T_max 0.73
_exptl_absorpt_correction_T_min 0.52
_exptl_absorpt_correction_type multi-scan
_exptl_absorpt_process_details
;
Bruker AXS (2014). SADABS, Version 2014/2, Bruker AXS Inc., Madison, Wisconsin,
USA.
;
_exptl_crystal_colour colourless
_exptl_crystal_density_diffrn 1.387
_exptl_crystal_density_method 'not measured'
_exptl_crystal_description plate
_exptl_crystal_F_000 1340
_exptl_crystal_size_max 0.250
_exptl_crystal_size_mid 0.123
_exptl_crystal_size_min 0.061
_refine_diff_density_max 1.297
_refine_diff_density_min -0.701
_refine_ls_extinction_method none
_refine_ls_goodness_of_fit_ref 1.045
_refine_ls_hydrogen_treatment constr
_refine_ls_matrix_type full
_refine_ls_number_parameters 803
_refine_ls_number_reflns 11569
_refine_ls_number_restraints 481
_refine_ls_restrained_S_all 1.046
_refine_ls_R_factor_all 0.0385
_refine_ls_R_factor_gt 0.0334
_refine_ls_shift/su_max 0.001
_refine_ls_shift/su_mean 0.000
_refine_ls_structure_factor_coef Fsqd
_refine_ls_weighting_details 'w=1/[\s^2^(Fo^2^)+(0.0329P)^2^+4.8364P] where P=(Fo^2^+2Fc^2^)/3'
_refine_ls_weighting_scheme calc
_refine_ls_wR_factor_gt 0.0790
_refine_ls_wR_factor_ref 0.0813
_reflns_number_gt 10140
_reflns_number_total 11569
_reflns_threshold_expression 'I > 2\s(I)'
_cod_data_source_file ol6b02335_si_001.cif
_cod_data_source_block glo8145
_cod_original_formula_sum 'C27.50 H26 Br3 Cl N2 O'
_cod_database_code 1555748

loop_
_space_group_symop_operation_xyz
'x, y, z'
'-x, -y, -z'

loop_
_atom_site_type_symbol
_atom_site_label
_atom_site_fract_x
_atom_site_fract_y
_atom_site_fract_z
_atom_site_U_iso_or_equiv
_atom_site_adp_type
_atom_site_calc_flag
_atom_site_refinement_flags_adp
_atom_site_refinement_flags_occupancy
_atom_site_refinement_flags_posn
_atom_site_occupancy
_atom_site_disorder_assembly
_atom_site_disorder_group
Br Br2A 0.09432(3) 0.46210(2) -0.12296(2) 0.02865(8) Uani d . . . 1.0 . .
Br Br3A 0.04098(3) 0.61677(2) 0.30901(2) 0.02545(8) Uani d . . . 1.0 . .
Br Br2B 0.66803(3) 0.42486(2) 0.35471(2) 0.02073(7) Uani d . . . 1.0 . .
Br Br3B 0.58208(3) 0.33562(2) 0.18720(2) 0.02557(8) Uani d . . . 1.0 . .
N N1A 0.6323(2) 0.66910(12) 0.23349(12) 0.0201(5) Uani d . . . 1.0 . .
N N2A 0.4957(2) 0.59073(12) 0.15398(11) 0.0178(4) Uani d . . . 1.0 . .
N N1B 0.9747(2) 0.71091(13) 0.71195(12) 0.0236(5) Uani d . . . 1.0 . .
N N2B 0.8968(2) 0.61660(12) 0.63357(11) 0.0195(5) Uani d . . . 1.0 . .
O O1A 0.5233(2) 0.78803(11) 0.12107(11) 0.0280(4) Uani d . . . 1.0 . .
O O1B 0.8629(3) 0.79996(13) 0.56893(11) 0.0390(5) Uani d . . . 1.0 . .
C C1A 0.5205(3) 0.66531(15) 0.17686(13) 0.0183(5) Uani d . . . 1.0 . .
C C2A 0.6774(3) 0.59640(16) 0.24622(14) 0.0229(6) Uani d . . . 1.0 . .
H H2A 0.7544 0.5834 0.2829 0.027 Uiso calc U . R 1.0 . .
C C3A 0.5920(3) 0.54743(16) 0.19701(14) 0.0217(6) Uani d . . . 1.0 . .
H H3A 0.5968 0.4934 0.1927 0.026 Uiso calc U . R 1.0 . .
C C11A 0.6986(3) 0.73695(16) 0.27585(14) 0.0249(6) Uani d . . D 1.0 . .
C C12A 0.6617(8) 0.7524(5) 0.3408(3) 0.030(2) Uani d U P D 0.729(6) A 1
C C13A 0.7233(7) 0.8180(3) 0.3818(3) 0.0365(16) Uani d U P D 0.729(6) A 1
H H13C 0.7038 0.8292 0.4269 0.044 Uiso calc U P R 0.729(6) A 1
C C14A 0.8131(7) 0.8666(3) 0.3562(3) 0.0437(17) Uani d U P D 0.729(6) A 1
C C15A 0.8518(7) 0.8501(3) 0.2935(3) 0.0355(17) Uani d U P D 0.729(6) A 1
H H15C 0.9189 0.8833 0.2794 0.043 Uiso calc U P R 0.729(6) A 1
C C16A 0.7926(9) 0.7852(5) 0.2511(4) 0.027(2) Uani d U P D 0.729(6) A 1
C C17A 0.5660(15) 0.6975(7) 0.3692(7) 0.031(3) Uani d U P D 0.729(6) A 1
H H17D 0.4753 0.6932 0.335 0.047 Uiso calc U P R 0.729(6) A 1
H H17E 0.5587 0.7169 0.4165 0.047 Uiso calc U P R 0.729(6) A 1
H H17F 0.602 0.6466 0.3746 0.047 Uiso calc U P R 0.729(6) A 1
C C18A 0.8411(13) 0.7632(7) 0.1860(5) 0.038(3) Uani d U P D 0.729(6) A 1
H H18D 0.8631 0.7093 0.189 0.056 Uiso calc U P R 0.729(6) A 1
H H18E 0.923 0.7965 0.1847 0.056 Uiso calc U P R 0.729(6) A 1
H H18F 0.7687 0.7695 0.1419 0.056 Uiso calc U P R 0.729(6) A 1
Br Br1A 0.8947(4) 0.95867(11) 0.41043(5) 0.0824(9) Uani d U P D 0.729(6) A 1
C C12C 0.686(2) 0.7469(12) 0.3459(8) 0.018(4) Uani d U P D 0.271(6) A 2
C C13C 0.7670(13) 0.8070(8) 0.3867(8) 0.021(3) Uani d U P D 0.271(6) A 2
H H13A 0.758 0.818 0.4342 0.025 Uiso calc U P R 0.271(6) A 2
C C14C 0.8604(11) 0.8516(6) 0.3598(6) 0.015(3) Uani d U P D 0.271(6) A 2
C C15C 0.8874(14) 0.8345(8) 0.2938(7) 0.019(3) Uani d U P D 0.271(6) A 2
H H15A 0.9569 0.8637 0.2777 0.022 Uiso calc U P R 0.271(6) A 2
C C16C 0.809(2) 0.7728(12) 0.2517(11) 0.019(5) Uani d U P D 0.271(6) A 2
C C17C 0.584(4) 0.696(2) 0.3737(19) 0.033(9) Uani d U P D 0.271(6) A 2
H H17A 0.5378 0.6571 0.3362 0.05 Uiso calc U P R 0.271(6) A 2
H H17B 0.6318 0.6705 0.4173 0.05 Uiso calc U P R 0.271(6) A 2
H H17C 0.5162 0.7276 0.3857 0.05 Uiso calc U P R 0.271(6) A 2
C C18C 0.832(3) 0.7532(14) 0.1789(11) 0.011(4) Uani d U P D 0.271(6) A 2
H H18A 0.8904 0.7101 0.1835 0.016 Uiso calc U P R 0.271(6) A 2
H H18B 0.8776 0.7982 0.1614 0.016 Uiso calc U P R 0.271(6) A 2
H H18C 0.7441 0.7386 0.1443 0.016 Uiso calc U P R 0.271(6) A 2
Br Br1C 0.9672(4) 0.9326(2) 0.42058(14) 0.0467(8) Uani d U P D 0.271(6) A 2
C C21A 0.3966(3) 0.56106(15) 0.08877(13) 0.0185(5) Uani d . . . 1.0 . .
C C22A 0.2874(3) 0.51012(15) 0.09563(14) 0.0203(5) Uani d . . . 1.0 . .
C C23A 0.1956(3) 0.48125(16) 0.03154(15) 0.0231(6) Uani d . . . 1.0 . .
H H23A 0.1193 0.4467 0.0335 0.028 Uiso calc U . R 1.0 . .
C C24A 0.2159(3) 0.50301(16) -0.03495(15) 0.0233(6) Uani d . . . 1.0 . .
C C25A 0.3260(3) 0.55237(16) -0.04041(14) 0.0220(6) Uani d . . . 1.0 . .
H H25A 0.3373 0.5659 -0.0868 0.026 Uiso calc U . R 1.0 . .
C C26A 0.4205(3) 0.58235(15) 0.02207(14) 0.0193(5) Uani d . . . 1.0 . .
C C27A 0.2697(3) 0.48614(17) 0.16888(15) 0.0267(6) Uani d . . . 1.0 . .
H H27A 0.3408 0.4523 0.1908 0.04 Uiso calc U . R 1.0 . .
H H27B 0.1792 0.4586 0.1629 0.04 Uiso calc U . R 1.0 . .
H H27C 0.2776 0.532 0.2004 0.04 Uiso calc U . R 1.0 . .
C C28A 0.5421(3) 0.63517(16) 0.01644(14) 0.0228(6) Uani d . . . 1.0 . .
H H28D 0.5568 0.6295 -0.0322 0.034 Uiso calc U . R 1.0 . .
H H28E 0.6237 0.6218 0.0527 0.034 Uiso calc U . R 1.0 . .
H H28F 0.525 0.6887 0.0251 0.034 Uiso calc U . R 1.0 . .
C C31A 0.4371(3) 0.72939(15) 0.14428(14) 0.0215(6) Uani d . . . 1.0 . .
H H31A 0.365 0.7082 0.1008 0.026 Uiso calc U . R 1.0 . .
C C32A 0.3687(3) 0.77063(16) 0.19377(15) 0.0244(6) Uani d . . . 1.0 . .
C C33A 0.2729(3) 0.74163(17) 0.22886(16) 0.0283(6) Uani d . . . 1.0 . .
H H33A 0.2469 0.6879 0.2276 0.034 Uiso calc U . R 1.0 . .
C C34A 0.2156(4) 0.7936(2) 0.2661(2) 0.0410(8) Uani d . . . 1.0 . .
H H34A 0.1486 0.7753 0.2904 0.049 Uiso calc U . R 1.0 . .
C C35A 0.2550(4) 0.8717(2) 0.2684(2) 0.0496(10) Uani d . . . 1.0 . .
H H35A 0.2156 0.9063 0.2948 0.059 Uiso calc U . R 1.0 . .
C C36A 0.3508(4) 0.90000(19) 0.2329(2) 0.0470(9) Uani d . . . 1.0 . .
H H36A 0.3767 0.9537 0.2339 0.056 Uiso calc U . R 1.0 . .
C C37A 0.4087(3) 0.84846(17) 0.19550(17) 0.0318(7) Uani d . . . 1.0 . .
C C38A 0.5074(4) 0.86323(17) 0.14956(19) 0.0359(7) Uani d . . . 1.0 . .
H H38A 0.4705 0.8977 0.1097 0.043 Uiso calc U . R 1.0 . .
H H38B 0.5963 0.8872 0.179 0.043 Uiso calc U . R 1.0 . .
C C1B 0.8862(3) 0.69150(15) 0.64749(14) 0.0222(6) Uani d . . . 1.0 . .
C C2B 1.0428(3) 0.64719(16) 0.73893(15) 0.0238(6) Uani d . . . 1.0 . .
H H2B 1.1111 0.6454 0.7833 0.029 Uiso calc U . R 1.0 . .
C C3B 0.9937(3) 0.58801(16) 0.69034(14) 0.0223(6) Uani d . . . 1.0 . .
H H3B 1.0203 0.5368 0.6943 0.027 Uiso calc U . R 1.0 . .
C C11B 1.0001(3) 0.78618(16) 0.74796(15) 0.0281(7) Uani d . . D 1.0 . .
C C12B 0.9375(16) 0.8066(8) 0.8010(8) 0.035(5) Uani d U P D 0.417(14) B 1
C C13B 0.9814(14) 0.8790(6) 0.8335(7) 0.024(3) Uani d U P D 0.417(14) B 1
H H13B 0.9448 0.8958 0.8718 0.029 Uiso calc U P R 0.417(14) B 1
C C14B 1.0773(13) 0.9273(6) 0.8113(7) 0.030(3) Uani d U P D 0.417(14) B 1
C C15B 1.1447(14) 0.9063(7) 0.7605(7) 0.030(3) Uani d U P D 0.417(14) B 1
H H15B 1.2129 0.9399 0.7478 0.036 Uiso calc U P R 0.417(14) B 1
C C16B 1.106(2) 0.8321(9) 0.7288(12) 0.030(4) Uani d U P D 0.417(14) B 1
C C17B 0.8319(17) 0.7522(9) 0.8219(10) 0.034(4) Uani d U P D 0.417(14) B 1
H H17G 0.7991 0.7765 0.8603 0.051 Uiso calc U P R 0.417(14) B 1
H H17H 0.7549 0.74 0.7794 0.051 Uiso calc U P R 0.417(14) B 1
H H17I 0.873 0.7047 0.8396 0.051 Uiso calc U P R 0.417(14) B 1
C C18B 1.176(3) 0.8078(14) 0.6719(14) 0.043(5) Uani d U P D 0.417(14) B 1
H H18G 1.1405 0.7553 0.6541 0.065 Uiso calc U P R 0.417(14) B 1
H H18H 1.1574 0.8431 0.6315 0.065 Uiso calc U P R 0.417(14) B 1
H H18I 1.2748 0.8092 0.6932 0.065 Uiso calc U P R 0.417(14) B 1
Br Br1B 1.1242(10) 1.02554(19) 0.85924(14) 0.0628(11) Uani d U P D 0.417(14) B 1
C C12D 0.9284(12) 0.7974(6) 0.8011(5) 0.031(3) Uani d U P D 0.583(14) B 2
C C13D 0.9369(11) 0.8718(6) 0.8330(6) 0.035(2) Uani d U P D 0.583(14) B 2
H H13D 0.8839 0.8831 0.8659 0.042 Uiso calc U P R 0.583(14) B 2
C C14D 1.0262(11) 0.9276(5) 0.8140(5) 0.033(2) Uani d U P D 0.583(14) B 2
C C15D 1.1017(11) 0.9136(5) 0.7648(5) 0.032(2) Uani d U P D 0.583(14) B 2
H H15D 1.1637 0.9535 0.7551 0.038 Uiso calc U P R 0.583(14) B 2
C C16D 1.0885(17) 0.8425(6) 0.7292(9) 0.033(3) Uani d U P D 0.583(14) B 2
C C17D 0.8492(12) 0.7337(7) 0.8296(8) 0.032(3) Uani d U P D 0.583(14) B 2
H H17J 0.8079 0.7551 0.8661 0.048 Uiso calc U P R 0.583(14) B 2
H H17K 0.7769 0.7094 0.7895 0.048 Uiso calc U P R 0.583(14) B 2
H H17L 0.9112 0.6952 0.8518 0.048 Uiso calc U P R 0.583(14) B 2
C C18D 1.174(2) 0.8213(11) 0.6782(10) 0.045(4) Uani d U P D 0.583(14) B 2
H H18J 1.2303 0.8669 0.6703 0.068 Uiso calc U P R 0.583(14) B 2
H H18K 1.2326 0.7811 0.6996 0.068 Uiso calc U P R 0.583(14) B 2
H H18L 1.1129 0.802 0.6317 0.068 Uiso calc U P R 0.583(14) B 2
Br Br1D 1.0542(9) 1.02764(10) 0.85973(10) 0.0716(12) Uani d U P D 0.583(14) B 2
C C21B 0.8349(3) 0.57400(15) 0.56594(13) 0.0189(5) Uani d . . . 1.0 . .
C C22B 0.7266(3) 0.51857(15) 0.56372(14) 0.0189(5) Uani d . . . 1.0 . .
C C23B 0.6750(3) 0.47478(15) 0.49920(14) 0.0198(5) Uani d . . . 1.0 . .
H H23B 0.6004 0.4369 0.495 0.024 Uiso calc U . R 1.0 . .
C C24B 0.7336(3) 0.48698(15) 0.44156(14) 0.0193(5) Uani d . . . 1.0 . .
C C25B 0.8402(3) 0.54237(15) 0.44459(14) 0.0197(5) Uani d . . . 1.0 . .
H H25B 0.8771 0.5498 0.4037 0.024 Uiso calc U . R 1.0 . .
C C26B 0.8938(3) 0.58765(15) 0.50806(14) 0.0198(5) Uani d . . . 1.0 . .
C C27B 0.6688(3) 0.50449(17) 0.62859(14) 0.0232(6) Uani d . . . 1.0 . .
H H27D 0.7309 0.4748 0.664 0.035 Uiso calc U . R 1.0 . .
H H27E 0.5789 0.4755 0.6129 0.035 Uiso calc U . R 1.0 . .
H H27F 0.6591 0.554 0.651 0.035 Uiso calc U . R 1.0 . .
C C28B 1.0103(3) 0.64833(16) 0.51118(15) 0.0252(6) Uani d . . . 1.0 . .
H H28A 1.0514 0.6394 0.4707 0.038 Uiso calc U . R 1.0 . .
H H28B 1.0797 0.6455 0.5572 0.038 Uiso calc U . R 1.0 . .
H H28C 0.9754 0.6995 0.5077 0.038 Uiso calc U . R 1.0 . .
C C31B 0.7887(3) 0.74114(17) 0.59940(16) 0.0307(7) Uani d . . . 1.0 . .
H H31B 0.7274 0.7082 0.559 0.037 Uiso calc U . R 1.0 . .
C C32B 0.7018(3) 0.78397(16) 0.63715(17) 0.0305(7) Uani d . . . 1.0 . .
C C33B 0.6094(4) 0.7569(2) 0.6762(2) 0.0455(9) Uani d . . . 1.0 . .
H H33B 0.5916 0.7032 0.6814 0.055 Uiso calc U . R 1.0 . .
C C34B 0.5441(4) 0.8097(2) 0.7073(3) 0.0610(12) Uani d . . . 1.0 . .
H H34B 0.4825 0.7922 0.7351 0.073 Uiso calc U . R 1.0 . .
C C35B 0.5672(5) 0.8868(2) 0.6983(2) 0.0574(11) Uani d . . . 1.0 . .
H H35B 0.519 0.9222 0.7186 0.069 Uiso calc U . R 1.0 . .
C C36B 0.6590(4) 0.91400(19) 0.66057(19) 0.0416(8) Uani d . . . 1.0 . .
H H36B 0.6755 0.9678 0.6553 0.05 Uiso calc U . R 1.0 . .
C C37B 0.7275(3) 0.86195(16) 0.63025(16) 0.0280(6) Uani d . . . 1.0 . .
C C38B 0.8326(4) 0.87561(17) 0.58859(17) 0.0340(7) Uani d . . . 1.0 . .
H H38C 0.7965 0.9051 0.5447 0.041 Uiso calc U . R 1.0 . .
H H38D 0.9158 0.9047 0.6188 0.041 Uiso calc U . R 1.0 . .
C C41 0.5602(12) 0.8318(8) 0.9407(10) 0.043(3) Uani d U P D 0.578(18) C 1
H H41A 0.51 0.8206 0.9783 0.052 Uiso calc U P R 0.578(18) C 1
H H41B 0.5381 0.7879 0.905 0.052 Uiso calc U P R 0.578(18) C 1
Cl Cl1 0.7379(10) 0.8397(6) 0.9819(5) 0.0553(14) Uani d U P D 0.578(18) C 1
Cl Cl2 0.5035(9) 0.91644(13) 0.89626(16) 0.0587(14) Uani d U P D 0.578(18) C 1
C C41A 0.5935(17) 0.8306(10) 0.9442(13) 0.040(4) Uani d U P D 0.422(18) C 2
H H41C 0.5385 0.8327 0.9803 0.048 Uiso calc U P R 0.422(18) C 2
H H41D 0.5596 0.7841 0.9126 0.048 Uiso calc U P R 0.422(18) C 2
Cl Cl1A 0.7652(12) 0.8251(8) 0.9887(6) 0.0476(16) Uani d U P D 0.422(18) C 2
Cl Cl2A 0.5742(15) 0.9143(2) 0.8910(2) 0.070(2) Uani d U P D 0.422(18) C 2

loop_
_atom_site_aniso_label
_atom_site_aniso_U_11
_atom_site_aniso_U_22
_atom_site_aniso_U_33
_atom_site_aniso_U_12
_atom_site_aniso_U_13
_atom_site_aniso_U_23
Br2A 0.02232(16) 0.04047(18) 0.01920(14) -0.00149(12) -0.00044(11) -0.00755(12)
Br3A 0.02197(16) 0.02727(15) 0.02544(15) -0.00046(11) 0.00358(11) 0.00268(11)
Br2B 0.02216(15) 0.02297(14) 0.01544(13) -0.00041(11) 0.00259(10) -0.00342(10)
Br3B 0.03359(18) 0.02257(14) 0.01760(14) -0.00320(12) 0.00281(12) -0.00153(10)
N1A 0.0205(12) 0.0178(11) 0.0183(11) -0.0034(9) -0.0004(9) 0.0006(8)
N2A 0.0180(12) 0.0199(11) 0.0145(10) 0.0008(9) 0.0026(9) 0.0004(8)
N1B 0.0240(13) 0.0221(12) 0.0208(12) 0.0037(10) -0.0018(9) -0.0030(9)
N2B 0.0193(12) 0.0216(11) 0.0159(11) 0.0017(9) 0.0013(9) -0.0013(9)
O1A 0.0330(12) 0.0219(10) 0.0319(11) 0.0037(8) 0.0128(9) 0.0065(8)
O1B 0.0538(15) 0.0413(13) 0.0272(11) 0.0169(11) 0.0157(10) 0.0115(9)
C1A 0.0187(14) 0.0213(13) 0.0145(12) -0.0003(10) 0.0039(10) -0.0005(10)
C2A 0.0229(15) 0.0248(14) 0.0191(13) 0.0013(11) 0.0018(11) 0.0059(11)
C3A 0.0229(15) 0.0222(13) 0.0199(13) 0.0030(11) 0.0047(11) 0.0038(10)
C11A 0.0282(16) 0.0227(14) 0.0177(13) -0.0069(12) -0.0030(11) 0.0014(10)
C12A 0.034(4) 0.028(3) 0.023(3) -0.004(3) 0.000(2) 0.001(2)
C13A 0.049(4) 0.032(3) 0.023(2) -0.007(3) 0.002(2) -0.0020(19)
C14A 0.056(4) 0.036(3) 0.033(3) -0.017(3) 0.007(3) -0.005(2)
C15A 0.040(3) 0.027(3) 0.033(3) -0.012(3) 0.002(2) 0.004(2)
C16A 0.028(3) 0.025(3) 0.022(3) -0.002(3) -0.0041(19) 0.009(2)
C17A 0.042(5) 0.028(4) 0.023(4) -0.006(4) 0.009(3) 0.000(2)
C18A 0.032(4) 0.037(5) 0.036(4) -0.014(3) 0.000(3) 0.002(3)
Br1A 0.148(2) 0.0492(7) 0.0385(4) -0.0614(11) 0.0248(6) -0.0170(4)
C12C 0.019(6) 0.013(5) 0.019(6) 0.002(4) 0.000(4) 0.005(4)
C13C 0.020(5) 0.026(5) 0.016(4) 0.005(4) 0.002(4) -0.001(3)
C14C 0.014(4) 0.013(4) 0.018(4) 0.000(3) 0.002(3) -0.006(3)
C15C 0.021(5) 0.017(5) 0.020(4) 0.004(4) 0.009(4) -0.002(3)
C16C 0.021(6) 0.012(6) 0.020(6) 0.006(4) -0.001(4) -0.001(4)
C17C 0.034(9) 0.033(9) 0.032(9) 0.003(4) 0.006(4) -0.001(4)
C18C 0.012(6) 0.012(5) 0.010(5) 0.000(3) 0.006(3) -0.001(3)
Br1C 0.0553(16) 0.0395(12) 0.0402(9) -0.0187(11) 0.0103(9) -0.0184(8)
C21A 0.0188(14) 0.0198(13) 0.0144(12) 0.0013(10) 0.0000(10) -0.0025(10)
C22A 0.0218(15) 0.0224(13) 0.0177(13) 0.0012(11) 0.0073(11) -0.0014(10)
C23A 0.0187(15) 0.0270(14) 0.0233(14) -0.0007(11) 0.0060(11) -0.0038(11)
C24A 0.0210(15) 0.0276(14) 0.0200(14) 0.0042(11) 0.0025(11) -0.0054(11)
C25A 0.0205(15) 0.0288(14) 0.0170(13) 0.0033(11) 0.0049(11) -0.0008(11)
C26A 0.0189(14) 0.0204(13) 0.0183(13) 0.0031(10) 0.0037(10) 0.0005(10)
C27A 0.0273(16) 0.0310(15) 0.0207(14) -0.0044(12) 0.0060(12) 0.0025(11)
C28A 0.0222(15) 0.0284(14) 0.0177(13) -0.0002(11) 0.0053(11) 0.0024(11)
C31A 0.0210(15) 0.0208(13) 0.0197(13) -0.0007(11) 0.0005(11) 0.0008(10)
C32A 0.0248(16) 0.0224(14) 0.0241(14) 0.0036(11) 0.0024(12) -0.0033(11)
C33A 0.0247(16) 0.0252(15) 0.0352(16) -0.0022(12) 0.0091(13) -0.0029(12)
C34A 0.041(2) 0.0381(18) 0.049(2) -0.0013(15) 0.0233(17) -0.0111(15)
C35A 0.054(2) 0.040(2) 0.063(2) -0.0017(17) 0.032(2) -0.0192(17)
C36A 0.053(2) 0.0239(16) 0.068(3) -0.0022(15) 0.025(2) -0.0140(16)
C37A 0.0328(18) 0.0255(15) 0.0373(17) -0.0009(13) 0.0102(14) -0.0035(12)
C38A 0.043(2) 0.0203(15) 0.0462(19) 0.0005(13) 0.0160(16) 0.0050(13)
C1B 0.0227(15) 0.0225(13) 0.0182(13) -0.0006(11) 0.0004(11) -0.0033(10)
C2B 0.0223(15) 0.0267(14) 0.0197(13) 0.0053(11) -0.0005(11) -0.0002(11)
C3B 0.0230(15) 0.0247(14) 0.0181(13) 0.0061(11) 0.0020(11) 0.0006(10)
C11B 0.0346(18) 0.0193(14) 0.0222(14) 0.0040(12) -0.0084(12) -0.0051(11)
C12B 0.040(7) 0.029(6) 0.030(7) 0.004(4) -0.002(5) -0.003(4)
C13B 0.027(6) 0.021(4) 0.019(4) -0.002(4) -0.003(4) -0.010(3)
C14B 0.034(6) 0.020(4) 0.031(5) 0.000(4) 0.001(4) 0.000(3)
C15B 0.035(6) 0.030(4) 0.023(4) 0.006(4) 0.002(4) -0.003(3)
C16B 0.041(6) 0.019(5) 0.022(5) 0.005(5) -0.008(4) -0.003(4)
C17B 0.043(7) 0.022(7) 0.035(6) 0.018(5) 0.000(5) -0.011(5)
C18B 0.037(8) 0.045(9) 0.046(8) -0.021(6) 0.015(6) -0.002(6)
Br1B 0.113(3) 0.0257(6) 0.0479(7) -0.0117(10) 0.0231(11) -0.0142(5)
C12D 0.040(5) 0.025(4) 0.020(4) 0.008(3) -0.008(3) -0.008(3)
C13D 0.033(5) 0.033(4) 0.036(3) 0.003(3) 0.003(4) -0.004(3)
C14D 0.046(5) 0.028(3) 0.022(3) 0.008(3) 0.001(3) -0.005(2)
C15D 0.038(5) 0.019(3) 0.033(4) -0.001(3) 0.000(3) 0.003(3)
C16D 0.037(5) 0.027(4) 0.028(4) 0.003(4) -0.004(3) 0.002(3)
C17D 0.036(4) 0.025(5) 0.038(4) 0.019(3) 0.011(3) 0.005(3)
C18D 0.045(6) 0.036(5) 0.046(6) -0.008(4) 0.001(5) 0.001(4)
Br1D 0.144(3) 0.0203(4) 0.0476(5) 0.0075(8) 0.0202(9) -0.0060(3)
C21B 0.0201(14) 0.0219(13) 0.0126(12) 0.0048(11) -0.0004(10) -0.0020(10)
C22B 0.0170(14) 0.0239(13) 0.0155(12) 0.0055(10) 0.0021(10) 0.0024(10)
C23B 0.0153(14) 0.0220(13) 0.0206(13) 0.0003(10) 0.0021(10) 0.0003(10)
C24B 0.0193(14) 0.0225(13) 0.0154(12) 0.0042(11) 0.0025(10) -0.0004(10)
C25B 0.0231(15) 0.0220(13) 0.0142(12) 0.0040(11) 0.0046(10) 0.0034(10)
C26B 0.0208(14) 0.0180(12) 0.0195(13) 0.0030(10) 0.0027(11) 0.0009(10)
C27B 0.0182(15) 0.0333(15) 0.0176(13) 0.0014(12) 0.0036(11) 0.0015(11)
C28B 0.0237(16) 0.0260(14) 0.0244(14) -0.0043(12) 0.0053(12) -0.0005(11)
C31B 0.0356(18) 0.0250(15) 0.0239(15) 0.0060(13) -0.0078(13) -0.0022(11)
C32B 0.0268(17) 0.0203(14) 0.0379(17) 0.0010(12) -0.0038(13) 0.0040(12)
C33B 0.031(2) 0.0311(17) 0.075(3) 0.0018(14) 0.0132(18) 0.0172(17)
C34B 0.045(2) 0.056(2) 0.094(3) 0.018(2) 0.035(2) 0.028(2)
C35B 0.060(3) 0.051(2) 0.072(3) 0.020(2) 0.032(2) 0.015(2)
C36B 0.054(2) 0.0298(17) 0.0421(19) 0.0106(15) 0.0120(17) 0.0009(14)
C37B 0.0327(17) 0.0205(14) 0.0269(15) -0.0013(12) 0.0015(12) 0.0018(11)
C38B 0.042(2) 0.0275(16) 0.0318(17) 0.0016(14) 0.0091(14) 0.0094(13)
C41 0.045(5) 0.040(4) 0.045(4) 0.001(4) 0.015(4) -0.004(3)
Cl1 0.061(3) 0.057(3) 0.044(2) -0.0062(19) 0.0109(19) -0.0054(16)
Cl2 0.062(3) 0.0408(10) 0.0764(14) 0.0027(11) 0.0222(13) 0.0166(9)
C41A 0.046(6) 0.030(5) 0.042(5) 0.001(4) 0.008(5) 0.005(4)
Cl1A 0.054(4) 0.059(4) 0.029(2) -0.010(2) 0.012(2) -0.008(2)
Cl2A 0.076(5) 0.0504(16) 0.088(2) 0.0062(19) 0.026(2) 0.0273(14)

loop_
_atom_type_symbol
_atom_type_description
_atom_type_scat_dispersion_real
_atom_type_scat_dispersion_imag
_atom_type_scat_source
C C 0.0181 0.0091 'International Tables Vol C Tables 4.2.6.8 and 6.1.1.4'
H H 0.0000 0.0000 'International Tables Vol C Tables 4.2.6.8 and 6.1.1.4'
N N 0.0311 0.0180 'International Tables Vol C Tables 4.2.6.8 and 6.1.1.4'
O O 0.0492 0.0322 'International Tables Vol C Tables 4.2.6.8 and 6.1.1.4'
Br Br -0.6763 1.2805 'International Tables Vol C Tables 4.2.6.8 and 6.1.1.4'
Cl Cl 0.3639 0.7018 'International Tables Vol C Tables 4.2.6.8 and 6.1.1.4'

loop_
_geom_angle_atom_site_label_1
_geom_angle_atom_site_label_2
_geom_angle_atom_site_label_3
_geom_angle
C1A N1A C2A 109.6(2)
C1A N1A C11A 127.1(2)
C2A N1A C11A 123.3(2)
C1A N2A C3A 109.7(2)
C1A N2A C21A 125.8(2)
C3A N2A C21A 124.0(2)
C1B N1B C2B 109.3(2)
C1B N1B C11B 126.6(2)
C2B N1B C11B 124.1(2)
C1B N2B C3B 109.4(2)
C1B N2B C21B 126.3(2)
C3B N2B C21B 123.6(2)
C31A O1A C38A 111.0(2)
C31B O1B C38B 110.9(2)
N1A C1A N2A 106.5(2)
N1A C1A C31A 128.3(2)
N2A C1A C31A 125.2(2)
C3A C2A N1A 107.2(2)
C3A C2A H2A 126.4
N1A C2A H2A 126.4
C2A C3A N2A 107.0(2)
C2A C3A H3A 126.5
N2A C3A H3A 126.5
C16A C11A C12A 122.6(4)
C12C C11A C16C 122.5(9)
C12C C11A N1A 119.5(7)
C16A C11A N1A 120.0(4)
C12A C11A N1A 117.4(4)
C16C C11A N1A 114.1(6)
C13A C12A C11A 118.1(5)
C13A C12A C17A 119.6(6)
C11A C12A C17A 122.1(6)
C14A C13A C12A 119.1(6)
C14A C13A H13C 120.5
C12A C13A H13C 120.5
C13A C14A C15A 122.5(5)
C13A C14A Br1A 119.7(4)
C15A C14A Br1A 117.8(4)
C14A C15A C16A 120.0(5)
C14A C15A H15C 120.0
C16A C15A H15C 120.0
C15A C16A C11A 117.5(5)
C15A C16A C18A 120.6(6)
C11A C16A C18A 121.4(6)
C12A C17A H17D 109.5
C12A C17A H17E 109.5
H17D C17A H17E 109.5
C12A C17A H17F 109.5
H17D C17A H17F 109.5
H17E C17A H17F 109.5
C16A C18A H18D 109.5
C16A C18A H18E 109.5
H18D C18A H18E 109.5
C16A C18A H18F 109.5
H18D C18A H18F 109.5
H18E C18A H18F 109.5
C13C C12C C11A 116.5(11)
C13C C12C C17C 122.7(16)
C11A C12C C17C 120.7(16)
C12C C13C C14C 121.0(12)
C12C C13C H13A 119.5
C14C C13C H13A 119.5
C13C C14C C15C 122.4(10)
C13C C14C Br1C 117.7(8)
C15C C14C Br1C 119.6(8)
C14C C15C C16C 117.6(12)
C14C C15C H15A 121.2
C16C C15C H15A 121.2
C15C C16C C11A 117.8(11)
C15C C16C C18C 119.6(14)
C11A C16C C18C 122.1(14)
C12C C17C H17A 109.5
C12C C17C H17B 109.5
H17A C17C H17B 109.5
C12C C17C H17C 109.5
H17A C17C H17C 109.5
H17B C17C H17C 109.5
C16C C18C H18A 109.5
C16C C18C H18B 109.5
H18A C18C H18B 109.5
C16C C18C H18C 109.5
H18A C18C H18C 109.5
H18B C18C H18C 109.5
C22A C21A C26A 123.8(2)
C22A C21A N2A 118.6(2)
C26A C21A N2A 117.5(2)
C23A C22A C21A 117.0(2)
C23A C22A C27A 121.1(2)
C21A C22A C27A 121.8(2)
C24A C23A C22A 119.9(3)
C24A C23A H23A 120.0
C22A C23A H23A 120.0
C25A C24A C23A 122.0(3)
C25A C24A Br2A 117.4(2)
C23A C24A Br2A 120.5(2)
C24A C25A C26A 120.0(3)
C24A C25A H25A 120.0
C26A C25A H25A 120.0
C25A C26A C21A 117.1(2)
C25A C26A C28A 120.3(2)
C21A C26A C28A 122.6(2)
C22A C27A H27A 109.5
C22A C27A H27B 109.5
H27A C27A H27B 109.5
C22A C27A H27C 109.5
H27A C27A H27C 109.5
H27B C27A H27C 109.5
C26A C28A H28D 109.5
C26A C28A H28E 109.5
H28D C28A H28E 109.5
C26A C28A H28F 109.5
H28D C28A H28F 109.5
H28E C28A H28F 109.5
O1A C31A C1A 109.6(2)
O1A C31A C32A 105.3(2)
C1A C31A C32A 116.1(2)
O1A C31A H31A 108.5
C1A C31A H31A 108.5
C32A C31A H31A 108.5
C33A C32A C37A 121.9(3)
C33A C32A C31A 129.2(3)
C37A C32A C31A 108.7(3)
C32A C33A C34A 117.8(3)
C32A C33A H33A 121.1
C34A C33A H33A 121.1
C35A C34A C33A 120.9(3)
C35A C34A H34A 119.6
C33A C34A H34A 119.6
C36A C35A C34A 120.7(3)
C36A C35A H35A 119.6
C34A C35A H35A 119.6
C35A C36A C37A 118.8(3)
C35A C36A H36A 120.6
C37A C36A H36A 120.6
C32A C37A C36A 119.9(3)
C32A C37A C38A 110.0(3)
C36A C37A C38A 130.0(3)
O1A C38A C37A 104.9(2)
O1A C38A H38A 110.8
C37A C38A H38A 110.8
O1A C38A H38B 110.8
C37A C38A H38B 110.8
H38A C38A H38B 108.8
N2B C1B N1B 107.2(2)
N2B C1B C31B 124.7(2)
N1B C1B C31B 128.1(2)
C3B C2B N1B 107.3(2)
C3B C2B H2B 126.4
N1B C2B H2B 126.4
C2B C3B N2B 106.8(2)
C2B C3B H3B 126.6
N2B C3B H3B 126.6
C16D C11B C12D 123.7(6)
C12B C11B C16B 124.3(8)
C12B C11B N1B 122.8(6)
C16D C11B N1B 120.8(5)
C12D C11B N1B 115.5(5)
C16B C11B N1B 112.6(6)
C11B C12B C13B 115.0(10)
C11B C12B C17B 121.1(11)
C13B C12B C17B 123.8(11)
C14B C13B C12B 121.4(10)
C14B C13B H13B 119.3
C12B C13B H13B 119.3
C15B C14B C13B 123.9(9)
C15B C14B Br1B 119.3(8)
C13B C14B Br1B 116.7(8)
C14B C15B C16B 115.8(11)
C14B C15B H15B 122.1
C16B C15B H15B 122.1
C15B C16B C11B 119.3(10)
C15B C16B C18B 117.2(13)
C11B C16B C18B 123.4(12)
C12B C17B H17G 109.5
C12B C17B H17H 109.5
H17G C17B H17H 109.5
C12B C17B H17I 109.5
H17G C17B H17I 109.5
H17H C17B H17I 109.5
C16B C18B H18G 109.5
C16B C18B H18H 109.5
H18G C18B H18H 109.5
C16B C18B H18I 109.5
H18G C18B H18I 109.5
H18H C18B H18I 109.5
C11B C12D C13D 118.6(8)
C11B C12D C17D 123.9(8)
C13D C12D C17D 117.4(8)
C14D C13D C12D 116.9(8)
C14D C13D H13D 121.6
C12D C13D H13D 121.6
C15D C14D C13D 123.0(7)
C15D C14D Br1D 117.1(6)
C13D C14D Br1D 119.8(6)
C14D C15D C16D 121.1(8)
C14D C15D H15D 119.4
C16D C15D H15D 119.4
C11B C16D C15D 116.3(8)
C11B C16D C18D 119.2(10)
C15D C16D C18D 124.2(10)
C12D C17D H17J 109.5
C12D C17D H17K 109.5
H17J C17D H17K 109.5
C12D C17D H17L 109.5
H17J C17D H17L 109.5
H17K C17D H17L 109.5
C16D C18D H18J 109.5
C16D C18D H18K 109.5
H18J C18D H18K 109.5
C16D C18D H18L 109.5
H18J C18D H18L 109.5
H18K C18D H18L 109.5
C26B C21B C22B 123.8(2)
C26B C21B N2B 117.4(2)
C22B C21B N2B 118.7(2)
C21B C22B C23B 117.3(2)
C21B C22B C27B 121.8(2)
C23B C22B C27B 120.8(2)
C24B C23B C22B 119.5(3)
C24B C23B H23B 120.2
C22B C23B H23B 120.2
C25B C24B C23B 122.3(2)
C25B C24B Br2B 118.02(19)
C23B C24B Br2B 119.7(2)
C24B C25B C26B 119.8(2)
C24B C25B H25B 120.1
C26B C25B H25B 120.1
C21B C26B C25B 117.3(2)
C21B C26B C28B 123.1(2)
C25B C26B C28B 119.7(2)
C22B C27B H27D 109.5
C22B C27B H27E 109.5
H27D C27B H27E 109.5
C22B C27B H27F 109.5
H27D C27B H27F 109.5
H27E C27B H27F 109.5
C26B C28B H28A 109.5
C26B C28B H28B 109.5
H28A C28B H28B 109.5
C26B C28B H28C 109.5
H28A C28B H28C 109.5
H28B C28B H28C 109.5
O1B C31B C32B 104.9(2)
O1B C31B C1B 110.3(3)
C32B C31B C1B 114.8(2)
O1B C31B H31B 108.9
C32B C31B H31B 108.9
C1B C31B H31B 108.9
C37B C32B C33B 120.2(3)
C37B C32B C31B 109.2(3)
C33B C32B C31B 130.6(3)
C34B C33B C32B 118.8(3)
C34B C33B H33B 120.6
C32B C33B H33B 120.6
C35B C34B C33B 120.6(4)
C35B C34B H34B 119.7
C33B C34B H34B 119.7
C34B C35B C36B 121.0(4)
C34B C35B H35B 119.5
C36B C35B H35B 119.5
C35B C36B C37B 119.2(3)
C35B C36B H36B 120.4
C37B C36B H36B 120.4
C32B C37B C36B 120.2(3)
C32B C37B C38B 109.6(3)
C36B C37B C38B 130.2(3)
O1B C38B C37B 105.3(2)
O1B C38B H38C 110.7
C37B C38B H38C 110.7
O1B C38B H38D 110.7
C37B C38B H38D 110.7
H38C C38B H38D 108.8
Cl1 C41 Cl2 112.7(7)
Cl1 C41 H41A 109.1
Cl2 C41 H41A 109.1
Cl1 C41 H41B 109.1
Cl2 C41 H41B 109.1
H41A C41 H41B 107.8
Cl1A C41A Cl2A 110.2(8)
Cl1A C41A H41C 109.6
Cl2A C41A H41C 109.6
Cl1A C41A H41D 109.6
Cl2A C41A H41D 109.6
H41C C41A H41D 108.1

loop_
_geom_bond_atom_site_label_1
_geom_bond_atom_site_label_2
_geom_bond_distance
Br2A C24A 1.905(3)
Br2B C24B 1.908(3)
N1A C1A 1.349(3)
N1A C2A 1.382(3)
N1A C11A 1.442(3)
N2A C1A 1.349(3)
N2A C3A 1.384(3)
N2A C21A 1.447(3)
N1B C1B 1.347(3)
N1B C2B 1.387(3)
N1B C11B 1.446(3)
N2B C1B 1.345(3)
N2B C3B 1.390(3)
N2B C21B 1.450(3)
O1A C31A 1.437(3)
O1A C38A 1.447(4)
O1B C31B 1.436(4)
O1B C38B 1.441(4)
C1A C31A 1.497(4)
C2A C3A 1.346(4)
C2A H2A 0.95
C3A H3A 0.95
C11A C12C 1.380(12)
C11A C16A 1.395(6)
C11A C12A 1.408(7)
C11A C16C 1.416(13)
C12A C13A 1.388(7)
C12A C17A 1.509(7)
C13A C14A 1.375(7)
C13A H13C 0.95
C14A C15A 1.380(7)
C14A Br1A 1.910(5)
C15A C16A 1.385(7)
C15A H15C 0.95
C16A C18A 1.499(8)
C17A H17D 0.98
C17A H17E 0.98
C17A H17F 0.98
C18A H18D 0.98
C18A H18E 0.98
C18A H18F 0.98
C12C C13C 1.377(12)
C12C C17C 1.509(14)
C13C C14C 1.378(12)
C13C H13A 0.95
C14C C15C 1.386(12)
C14C Br1C 1.896(10)
C15C C16C 1.398(12)
C15C H15A 0.95
C16C C18C 1.504(14)
C17C H17A 0.98
C17C H17B 0.98
C17C H17C 0.98
C18C H18A 0.98
C18C H18B 0.98
C18C H18C 0.98
C21A C22A 1.396(4)
C21A C26A 1.400(4)
C22A C23A 1.396(4)
C22A C27A 1.510(4)
C23A C24A 1.385(4)
C23A H23A 0.95
C24A C25A 1.379(4)
C25A C26A 1.392(4)
C25A H25A 0.95
C26A C28A 1.505(4)
C27A H27A 0.98
C27A H27B 0.98
C27A H27C 0.98
C28A H28D 0.98
C28A H28E 0.98
C28A H28F 0.98
C31A C32A 1.508(4)
C31A H31A 1.0
C32A C33A 1.378(4)
C32A C37A 1.381(4)
C33A C34A 1.390(4)
C33A H33A 0.95
C34A C35A 1.384(5)
C34A H34A 0.95
C35A C36A 1.381(5)
C35A H35A 0.95
C36A C37A 1.390(4)
C36A H36A 0.95
C37A C38A 1.495(5)
C38A H38A 0.99
C38A H38B 0.99
C1B C31B 1.502(4)
C2B C3B 1.353(4)
C2B H2B 0.95
C3B H3B 0.95
C11B C12B 1.378(11)
C11B C16D 1.386(9)
C11B C12D 1.405(8)
C11B C16B 1.414(11)
C12B C13B 1.388(11)
C12B C17B 1.503(12)
C13B C14B 1.384(11)
C13B H13B 0.95
C14B C15B 1.379(11)
C14B Br1B 1.898(9)
C15B C16B 1.403(11)
C15B H15B 0.95
C16B C18B 1.505(12)
C17B H17G 0.98
C17B H17H 0.98
C17B H17I 0.98
C18B H18G 0.98
C18B H18H 0.98
C18B H18I 0.98
C12D C13D 1.411(9)
C12D C17D 1.505(10)
C13D C14D 1.388(10)
C13D H13D 0.95
C14D C15D 1.381(9)
C14D Br1D 1.907(7)
C15D C16D 1.386(10)
C15D H15D 0.95
C16D C18D 1.511(10)
C17D H17J 0.98
C17D H17K 0.98
C17D H17L 0.98
C18D H18J 0.98
C18D H18K 0.98
C18D H18L 0.98
C21B C26B 1.393(4)
C21B C22B 1.396(4)
C22B C23B 1.399(4)
C22B C27B 1.509(4)
C23B C24B 1.384(4)
C23B H23B 0.95
C24B C25B 1.379(4)
C25B C26B 1.399(4)
C25B H25B 0.95
C26B C28B 1.510(4)
C27B H27D 0.98
C27B H27E 0.98
C27B H27F 0.98
C28B H28A 0.98
C28B H28B 0.98
C28B H28C 0.98
C31B C32B 1.501(4)
C31B H31B 1.0
C32B C37B 1.376(4)
C32B C33B 1.392(5)
C33B C34B 1.383(6)
C33B H33B 0.95
C34B C35B 1.364(6)
C34B H34B 0.95
C35B C36B 1.371(5)
C35B H35B 0.95
C36B C37B 1.386(4)
C36B H36B 0.95
C37B C38B 1.486(4)
C38B H38C 0.99
C38B H38D 0.99
C41 Cl1 1.766(10)
C41 Cl2 1.771(10)
C41 H41A 0.99
C41 H41B 0.99
C41A Cl1A 1.741(12)
C41A Cl2A 1.779(11)
C41A H41C 0.99
C41A H41D 0.99

loop_
_geom_torsion_atom_site_label_1
_geom_torsion_atom_site_label_2
_geom_torsion_atom_site_label_3
_geom_torsion_atom_site_label_4
_geom_torsion
C2A N1A C1A N2A -0.2(3)
C11A N1A C1A N2A 179.7(2)
C2A N1A C1A C31A 179.6(3)
C11A N1A C1A C31A -0.6(4)
C3A N2A C1A N1A 0.5(3)
C21A N2A C1A N1A -171.5(2)
C3A N2A C1A C31A -179.2(2)
C21A N2A C1A C31A 8.7(4)
C1A N1A C2A C3A -0.3(3)
C11A N1A C2A C3A 179.9(2)
N1A C2A C3A N2A 0.6(3)
C1A N2A C3A C2A -0.7(3)
C21A N2A C3A C2A 171.5(2)
C1A N1A C11A C12C 107.7(13)
C2A N1A C11A C12C -72.5(13)
C1A N1A C11A C16A -83.1(6)
C2A N1A C11A C16A 96.7(6)
C1A N1A C11A C12A 95.4(5)
C2A N1A C11A C12A -84.8(5)
C1A N1A C11A C16C -94.1(14)
C2A N1A C11A C16C 85.7(14)
C16A C11A C12A C13A -0.8(10)
N1A C11A C12A C13A -179.2(5)
C16A C11A C12A C17A -176.4(11)
N1A C11A C12A C17A 5.2(12)
C11A C12A C13A C14A 2.6(10)
C17A C12A C13A C14A 178.3(10)
C12A C13A C14A C15A -4.5(11)
C12A C13A C14A Br1A 178.2(6)
C13A C14A C15A C16A 4.4(11)
Br1A C14A C15A C16A -178.2(7)
C14A C15A C16A C11A -2.4(12)
C14A C15A C16A C18A -175.3(9)
C12A C11A C16A C15A 0.7(12)
N1A C11A C16A C15A 179.1(6)
C12A C11A C16A C18A 173.5(9)
N1A C11A C16A C18A -8.1(12)
C16C C11A C12C C13C 15.(3)
N1A C11A C12C C13C 171.3(14)
C16C C11A C12C C17C -168.(3)
N1A C11A C12C C17C -12.(3)
C11A C12C C13C C14C -4.(3)
C17C C12C C13C C14C 179.(3)
C12C C13C C14C C15C -6.(2)
C12C C13C C14C Br1C -179.7(16)
C13C C14C C15C C16C 5.(2)
Br1C C14C C15C C16C 178.1(16)
C14C C15C C16C C11A 6.(3)
C14C C15C C16C C18C 179.(2)
C12C C11A C16C C15C -16.(3)
N1A C11A C16C C15C -173.9(16)
C12C C11A C16C C18C 171.(2)
N1A C11A C16C C18C 14.(3)
C1A N2A C21A C22A -116.6(3)
C3A N2A C21A C22A 72.4(3)
C1A N2A C21A C26A 66.7(3)
C3A N2A C21A C26A -104.3(3)
C26A C21A C22A C23A -2.0(4)
N2A C21A C22A C23A -178.5(2)
C26A C21A C22A C27A 177.2(3)
N2A C21A C22A C27A 0.7(4)
C21A C22A C23A C24A 0.5(4)
C27A C22A C23A C24A -178.7(3)
C22A C23A C24A C25A 0.7(4)
C22A C23A C24A Br2A 178.3(2)
C23A C24A C25A C26A -0.4(4)
Br2A C24A C25A C26A -178.2(2)
C24A C25A C26A C21A -1.0(4)
C24A C25A C26A C28A 179.0(2)
C22A C21A C26A C25A 2.3(4)
N2A C21A C26A C25A 178.8(2)
C22A C21A C26A C28A -177.7(2)
N2A C21A C26A C28A -1.1(4)
C38A O1A C31A C1A -128.7(2)
C38A O1A C31A C32A -3.1(3)
N1A C1A C31A O1A 57.8(3)
N2A C1A C31A O1A -122.5(3)
N1A C1A C31A C32A -61.4(4)
N2A C1A C31A C32A 118.3(3)
O1A C31A C32A C33A 177.8(3)
C1A C31A C32A C33A -60.7(4)
O1A C31A C32A C37A 2.8(3)
C1A C31A C32A C37A 124.3(3)
C37A C32A C33A C34A 0.6(5)
C31A C32A C33A C34A -173.9(3)
C32A C33A C34A C35A -0.7(5)
C33A C34A C35A C36A 0.9(6)
C34A C35A C36A C37A -0.9(6)
C33A C32A C37A C36A -0.7(5)
C31A C32A C37A C36A 174.8(3)
C33A C32A C37A C38A -176.9(3)
C31A C32A C37A C38A -1.4(4)
C35A C36A C37A C32A 0.8(6)
C35A C36A C37A C38A 176.2(4)
C31A O1A C38A C37A 2.3(3)
C32A C37A C38A O1A -0.4(4)
C36A C37A C38A O1A -176.2(4)
C3B N2B C1B N1B 0.1(3)
C21B N2B C1B N1B -170.9(2)
C3B N2B C1B C31B -178.1(3)
C21B N2B C1B C31B 10.9(5)
C2B N1B C1B N2B 0.3(3)
C11B N1B C1B N2B 178.7(3)
C2B N1B C1B C31B 178.4(3)
C11B N1B C1B C31B -3.2(5)
C1B N1B C2B C3B -0.6(3)
C11B N1B C2B C3B -179.1(3)
N1B C2B C3B N2B 0.6(3)
C1B N2B C3B C2B -0.5(3)
C21B N2B C3B C2B 170.8(2)
C1B N1B C11B C12B 96.7(9)
C2B N1B C11B C12B -85.1(9)
C1B N1B C11B C16D -82.1(11)
C2B N1B C11B C16D 96.1(11)
C1B N1B C11B C12D 97.0(7)
C2B N1B C11B C12D -84.9(7)
C1B N1B C11B C16B -90.2(13)
C2B N1B C11B C16B 88.0(13)
C16B C11B C12B C13B 3.1(18)
N1B C11B C12B C13B 175.4(7)
C16B C11B C12B C17B -175.8(19)
N1B C11B C12B C17B -3.4(19)
C11B C12B C13B C14B 2.3(15)
C17B C12B C13B C14B -178.9(16)
C12B C13B C14B C15B -5.4(18)
C12B C13B C14B Br1B 178.6(9)
C13B C14B C15B C16B 3.(2)
Br1B C14B C15B C16B 178.6(15)
C14B C15B C16B C11B 3.(3)
C14B C15B C16B C18B 179.(2)
C12B C11B C16B C15B -6.(3)
N1B C11B C16B C15B -178.7(16)
C12B C11B C16B C18B 178.(2)
N1B C11B C16B C18B 5.(3)
C16D C11B C12D C13D 5.6(15)
N1B C11B C12D C13D -173.4(7)
C16D C11B C12D C17D -170.5(14)
N1B C11B C12D C17D 10.4(13)
C11B C12D C13D C14D -5.6(13)
C17D C12D C13D C14D 170.8(11)
C12D C13D C14D C15D 2.0(14)
C12D C13D C14D Br1D -175.5(7)
C13D C14D C15D C16D 2.2(17)
Br1D C14D C15D C16D 179.7(12)
C12D C11B C16D C15D -2.(2)
N1B C11B C16D C15D 177.5(10)
C12D C11B C16D C18D 172.5(15)
N1B C11B C16D C18D -9.(2)
C14D C15D C16D C11B -2.(2)
C14D C15D C16D C18D -176.0(16)
C1B N2B C21B C26B 74.7(3)
C3B N2B C21B C26B -95.1(3)
C1B N2B C21B C22B -109.4(3)
C3B N2B C21B C22B 80.8(3)
C26B C21B C22B C23B -0.2(4)
N2B C21B C22B C23B -175.8(2)
C26B C21B C22B C27B 178.3(2)
N2B C21B C22B C27B 2.7(4)
C21B C22B C23B C24B 1.0(4)
C27B C22B C23B C24B -177.5(2)
C22B C23B C24B C25B -1.4(4)
C22B C23B C24B Br2B 177.75(19)
C23B C24B C25B C26B 1.0(4)
Br2B C24B C25B C26B -178.21(19)
C22B C21B C26B C25B -0.3(4)
N2B C21B C26B C25B 175.4(2)
C22B C21B C26B C28B 179.5(2)
N2B C21B C26B C28B -4.8(4)
C24B C25B C26B C21B -0.1(4)
C24B C25B C26B C28B -179.9(2)
C38B O1B C31B C32B 2.9(3)
C38B O1B C31B C1B -121.3(3)
N2B C1B C31B O1B -113.4(3)
N1B C1B C31B O1B 68.8(4)
N2B C1B C31B C32B 128.4(3)
N1B C1B C31B C32B -49.5(4)
O1B C31B C32B C37B -1.4(3)
C1B C31B C32B C37B 119.8(3)
O1B C31B C32B C33B -179.8(3)
C1B C31B C32B C33B -58.6(5)
C37B C32B C33B C34B 0.3(5)
C31B C32B C33B C34B 178.6(4)
C32B C33B C34B C35B 1.6(7)
C33B C34B C35B C36B -2.2(7)
C34B C35B C36B C37B 1.0(6)
C33B C32B C37B C36B -1.6(5)
C31B C32B C37B C36B 179.8(3)
C33B C32B C37B C38B 178.1(3)
C31B C32B C37B C38B -0.5(3)
C35B C36B C37B C32B 1.0(5)
C35B C36B C37B C38B -178.6(4)
C31B O1B C38B C37B -3.2(3)
C32B C37B C38B O1B 2.3(3)
C36B C37B C38B O1B -178.1(3)

loop_
_platon_squeeze_void_nr
_platon_squeeze_void_average_x
_platon_squeeze_void_average_y
_platon_squeeze_void_average_z
_platon_squeeze_void_volume
_platon_squeeze_void_count_electrons
1 -0.146 0.201 0.994 142.0 49.9
2 0.146 0.798 0.006 141.9 48.6
3 0.500 1.000 0.500 274.7 99.2
